data_2229345
loop_
_publ_author_name
'Cui, Yi'

_publ_section_title
;
 2,2',2''-(Nitrilotrimethylene)tris(1<i>H</i>-benzimidazol-3-ium)
 trinitrate
;
_journal_coeditor_code CV5044
_journal_issue 3
_journal_name_full 'Acta Crystallographica Section E'
_journal_page_first o625
_journal_page_last o626
_journal_paper_doi 10.1107/S160053681100393X
_journal_volume 67
_journal_year 2011
_chemical_formula_iupac 'C24 H24 N7 3+, 3N O3 -'
_chemical_formula_moiety 'C24 H24 N7 3+, 3(N O3 -)'
_chemical_formula_sum 'C24 H24 N10 O9'
_chemical_formula_weight 596.53
_chemical_name_systematic
;
2,2',2''-(Nitrilotrimethylene)tris(1<i>H</i>-benzimidazol-3-ium) trinitrate
;
_space_group_IT_number 2
_symmetry_cell_setting triclinic
_symmetry_space_group_name_Hall '-P 1'
_symmetry_space_group_name_H-M 'P -1'
_atom_sites_solution_hydrogens geom
_atom_sites_solution_primary direct
_atom_sites_solution_secondary difmap
_audit_creation_method SHELXL-97
_cell_angle_alpha 98.4380(10)
_cell_angle_beta 91.9100(10)
_cell_angle_gamma 101.1560(10)
_cell_formula_units_Z 2
_cell_length_a 8.9493(3)
_cell_length_b 9.2209(3)
_cell_length_c 15.8027(6)
_cell_measurement_reflns_used 520
_cell_measurement_temperature 153(2)
_cell_measurement_theta_max 14
_cell_measurement_theta_min 10
_cell_volume 1263.00(8)
_computing_cell_refinement 'SAINT (Bruker, 2001)'
_computing_data_collection 'SMART (Bruker, 2001)'
_computing_data_reduction 'SAINT (Bruker, 2001)'
_computing_molecular_graphics 'SHELXTL (Sheldrick, 2008)'
_computing_publication_material 'SHELXTL (Sheldrick, 2008) and local programs'
_computing_structure_refinement 'SHELXTL (Sheldrick, 2008)'
_computing_structure_solution 'SHELXTL (Sheldrick, 2008)'
_diffrn_ambient_temperature 153(2)
_diffrn_measured_fraction_theta_full 0.986
_diffrn_measured_fraction_theta_max 0.986
_diffrn_measurement_device_type 'Bruker SMART 1K CCD'
_diffrn_measurement_method 'Thin-slice \w'
_diffrn_radiation_monochromator graphite
_diffrn_radiation_source 'fine-focus sealed tube'
_diffrn_radiation_type MoK\a
_diffrn_radiation_wavelength 0.71073
_diffrn_reflns_av_R_equivalents 0.0138
_diffrn_reflns_av_sigmaI/netI 0.0195
_diffrn_reflns_limit_h_max 11
_diffrn_reflns_limit_h_min -11
_diffrn_reflns_limit_k_max 11
_diffrn_reflns_limit_k_min -11
_diffrn_reflns_limit_l_max 20
_diffrn_reflns_limit_l_min -20
_diffrn_reflns_number 12387
_diffrn_reflns_theta_full 27.48
_diffrn_reflns_theta_max 27.48
_diffrn_reflns_theta_min 3.10
_exptl_absorpt_coefficient_mu 0.123
_exptl_absorpt_correction_T_max 0.985
_exptl_absorpt_correction_T_min 0.972
_exptl_absorpt_correction_type multi-scan
_exptl_absorpt_process_details '(SADABS; Sheldrick, 2004)'
_exptl_crystal_colour colorless
_exptl_crystal_density_diffrn 1.569
_exptl_crystal_density_method 'not measured'
_exptl_crystal_description block
_exptl_crystal_F_000 620
_exptl_crystal_size_max 0.10
_exptl_crystal_size_mid 0.10
_exptl_crystal_size_min 0.10
_refine_diff_density_max 0.357
_refine_diff_density_min -0.217
_refine_ls_extinction_coef 0.0084(12)
_refine_ls_extinction_expression Fc^*^=kFc[1+0.001xFc^2^\l^3^/sin(2\q)]^-1/4^
_refine_ls_extinction_method 'SHELXTL (Sheldrick, 2008)'
_refine_ls_goodness_of_fit_ref 1.091
_refine_ls_hydrogen_treatment mixed
_refine_ls_matrix_type full
_refine_ls_number_parameters 413
_refine_ls_number_reflns 5703
_refine_ls_number_restraints 6
_refine_ls_restrained_S_all 1.091
_refine_ls_R_factor_all 0.0426
_refine_ls_R_factor_gt 0.0335
_refine_ls_shift/su_max 0.001
_refine_ls_shift/su_mean 0.000
_refine_ls_structure_factor_coef Fsqd
_refine_ls_weighting_details 'calc w=1/[\s^2^(Fo^2^)+(0.0520P)^2^+0.4262P] where P=(Fo^2^+2Fc^2^)/3'
_refine_ls_weighting_scheme calc
_refine_ls_wR_factor_gt 0.0914
_refine_ls_wR_factor_ref 0.1025
_reflns_number_gt 4738
_reflns_number_total 5703
_reflns_threshold_expression I>2sigma(I)
_cod_data_source_file cv5044.cif
_cod_data_source_block I
_cod_database_code 2229345
_cod_database_fobs_code 2229345

loop_
_symmetry_equiv_pos_as_xyz
'x, y, z'
'-x, -y, -z'

loop_
_atom_site_type_symbol
_atom_site_label
_atom_site_fract_x
_atom_site_fract_y
_atom_site_fract_z
_atom_site_U_iso_or_equiv
_atom_site_adp_type
_atom_site_calc_flag
_atom_site_refinement_flags
_atom_site_occupancy
_atom_site_disorder_assembly
_atom_site_disorder_group
O O1 0.09657(13) 0.85873(13) 0.28627(8) 0.0368(3) Uani d . 1 . .
O O2 0.22174(12) 1.06093(11) 0.36368(7) 0.0297(2) Uani d . 1 . .
O O3 0.32723(11) 0.86872(11) 0.33719(6) 0.0250(2) Uani d . 1 . .
O O4 0.80054(11) 0.48938(11) 0.36252(7) 0.0264(2) Uani d . 1 . .
O O5 0.55693(11) 0.47164(14) 0.36810(8) 0.0370(3) Uani d . 1 . .
O O6 0.70944(15) 0.65439(13) 0.44643(8) 0.0395(3) Uani d . 1 . .
N N1 -0.23863(12) 0.23077(12) 0.23824(7) 0.0189(2) Uani d D 1 . .
N N2 -0.17444(12) 0.05714(13) 0.14645(7) 0.0211(2) Uani d D 1 . .
N N3 0.09014(12) 0.61176(12) 0.43150(7) 0.0176(2) Uani d D 1 . .
N N4 0.33476(12) 0.62438(12) 0.44885(7) 0.0174(2) Uani d D 1 . .
N N5 0.36487(13) 0.63293(12) 0.22864(7) 0.0195(2) Uani d D 1 . .
N N6 0.31324(13) 0.43181(13) 0.13275(7) 0.0198(2) Uani d D 1 . .
N N7 0.07227(12) 0.38082(12) 0.28051(7) 0.0170(2) Uani d . 1 . .
N N8 0.21321(13) 0.93021(13) 0.32878(7) 0.0203(2) Uani d . 1 . .
N N9 0.68763(13) 0.53995(13) 0.39242(7) 0.0225(2) Uani d . 1 . .
C C1 -0.37391(15) 0.14343(14) 0.19857(8) 0.0182(3) Uani d . 1 . .
C C2 -0.52618(15) 0.14841(16) 0.21100(9) 0.0228(3) Uani d . 1 . .
H H2A -0.5549 0.2226 0.2520 0.027 Uiso calc R 1 . .
C C3 -0.63329(15) 0.03933(16) 0.16042(9) 0.0237(3) Uani d . 1 . .
H H3A -0.7386 0.0385 0.1670 0.028 Uiso calc R 1 . .
C C4 -0.59187(16) -0.06976(16) 0.09986(9) 0.0248(3) Uani d . 1 . .
H H4A -0.6695 -0.1418 0.0660 0.030 Uiso calc R 1 . .
C C5 -0.44094(16) -0.07550(16) 0.08808(9) 0.0251(3) Uani d . 1 . .
H H5A -0.4123 -0.1499 0.0472 0.030 Uiso calc R 1 . .
C C6 -0.33291(14) 0.03357(15) 0.13940(8) 0.0188(3) Uani d . 1 . .
C C7 -0.12222(15) 0.17477(14) 0.20604(8) 0.0179(3) Uani d . 1 . .
C C8 0.04170(14) 0.22638(14) 0.23621(9) 0.0189(3) Uani d . 1 . .
H H8A 0.0697 0.1603 0.2756 0.023 Uiso calc R 1 . .
H H8B 0.1057 0.2190 0.1865 0.023 Uiso calc R 1 . .
C C9 0.19329(14) 0.40230(14) 0.34832(8) 0.0184(3) Uani d . 1 . .
H H9A 0.2919 0.4008 0.3220 0.022 Uiso calc R 1 . .
H H9B 0.1729 0.3183 0.3815 0.022 Uiso calc R 1 . .
C C10 0.20520(14) 0.54612(14) 0.40762(8) 0.0167(2) Uani d . 1 . .
C C11 0.30374(14) 0.74700(14) 0.50206(8) 0.0176(3) Uani d . 1 . .
C C12 0.39816(15) 0.86314(15) 0.55629(9) 0.0218(3) Uani d . 1 . .
H H12A 0.5049 0.8685 0.5640 0.026 Uiso calc R 1 . .
C C13 0.32688(17) 0.97029(16) 0.59821(9) 0.0257(3) Uani d . 1 . .
H H13A 0.3869 1.0523 0.6358 0.031 Uiso calc R 1 . .
C C14 0.16882(16) 0.96283(16) 0.58755(9) 0.0244(3) Uani d . 1 . .
H H14A 0.1253 1.0392 0.6183 0.029 Uiso calc R 1 . .
C C15 0.07526(15) 0.84738(15) 0.53349(8) 0.0208(3) Uani d . 1 . .
H H15A -0.0315 0.8421 0.5259 0.025 Uiso calc R 1 . .
C C16 0.14675(14) 0.73898(14) 0.49072(8) 0.0173(3) Uani d . 1 . .
C C17 0.09618(14) 0.49279(14) 0.22158(8) 0.0185(3) Uani d . 1 . .
H H17A 0.0746 0.5882 0.2511 0.022 Uiso calc R 1 . .
H H17B 0.0227 0.4578 0.1711 0.022 Uiso calc R 1 . .
C C18 0.25514(15) 0.52073(14) 0.19152(8) 0.0181(3) Uani d . 1 . .
C C19 0.46906(15) 0.48775(15) 0.13232(8) 0.0192(3) Uani d . 1 . .
C C20 0.58288(16) 0.43787(16) 0.08460(9) 0.0237(3) Uani d . 1 . .
H H20A 0.5605 0.3513 0.0419 0.028 Uiso calc R 1 . .
C C21 0.72911(16) 0.52014(17) 0.10235(9) 0.0250(3) Uani d . 1 . .
H H21A 0.8094 0.4899 0.0708 0.030 Uiso calc R 1 . .
C C22 0.76262(16) 0.64709(16) 0.16559(9) 0.0247(3) Uani d . 1 . .
H H22A 0.8653 0.6999 0.1765 0.030 Uiso calc R 1 . .
C C23 0.65013(16) 0.69746(15) 0.21250(9) 0.0228(3) Uani d . 1 . .
H H23A 0.6728 0.7837 0.2554 0.027 Uiso calc R 1 . .
C C24 0.50187(15) 0.61558(14) 0.19387(8) 0.0190(3) Uani d . 1 . .
H H4N 0.4215(13) 0.6001(19) 0.4400(11) 0.032(5) Uiso d D 1 . .
H H1N -0.227(2) 0.3081(15) 0.2784(10) 0.041(5) Uiso d D 1 . .
H H2N -0.121(2) 0.0014(19) 0.1165(11) 0.043(5) Uiso d D 1 . .
H H3N -0.0046(12) 0.580(2) 0.4113(12) 0.041(5) Uiso d D 1 . .
H H5N 0.346(2) 0.7090(16) 0.2639(11) 0.047(6) Uiso d D 1 . .
H H6N 0.263(2) 0.3528(16) 0.0987(11) 0.043(5) Uiso d D 1 . .
O O7 0.02490(14) -0.30337(14) -0.02717(8) 0.0398(3) Uani d . 1 . .
O O8 0.02242(11) -0.12078(12) 0.07496(7) 0.0311(3) Uani d . 1 . .
O O9 -0.16701(12) -0.19196(12) -0.01998(7) 0.0287(2) Uani d . 1 . .
N N10 -0.03802(13) -0.20607(13) 0.00941(7) 0.0221(2) Uani d . 1 . .

loop_
_atom_site_aniso_label
_atom_site_aniso_U_11
_atom_site_aniso_U_22
_atom_site_aniso_U_33
_atom_site_aniso_U_12
_atom_site_aniso_U_13
_atom_site_aniso_U_23
O1 0.0259(5) 0.0319(6) 0.0470(7) 0.0034(5) -0.0091(5) -0.0065(5)
O2 0.0341(6) 0.0190(5) 0.0359(6) 0.0113(4) 0.0015(5) -0.0041(4)
O3 0.0276(5) 0.0216(5) 0.0270(5) 0.0127(4) -0.0016(4) -0.0011(4)
O4 0.0135(4) 0.0282(5) 0.0353(6) 0.0080(4) 0.0015(4) -0.0072(4)
O5 0.0134(5) 0.0479(7) 0.0496(7) 0.0061(5) -0.0002(4) 0.0077(6)
O6 0.0485(7) 0.0303(6) 0.0397(7) 0.0162(5) 0.0092(5) -0.0071(5)
N1 0.0154(5) 0.0180(5) 0.0216(5) 0.0031(4) 0.0003(4) -0.0015(4)
N2 0.0153(5) 0.0207(6) 0.0248(6) 0.0033(4) 0.0014(4) -0.0043(5)
N3 0.0137(5) 0.0188(5) 0.0194(5) 0.0035(4) 0.0002(4) 0.0001(4)
N4 0.0140(5) 0.0185(5) 0.0198(5) 0.0056(4) 0.0007(4) 0.0000(4)
N5 0.0198(5) 0.0162(5) 0.0208(5) 0.0030(4) 0.0018(4) -0.0015(4)
N6 0.0175(5) 0.0204(6) 0.0196(5) 0.0036(5) 0.0005(4) -0.0028(4)
N7 0.0136(5) 0.0157(5) 0.0205(5) 0.0034(4) -0.0003(4) -0.0014(4)
N8 0.0216(6) 0.0196(5) 0.0202(5) 0.0060(5) 0.0023(4) 0.0022(4)
N9 0.0190(5) 0.0256(6) 0.0250(6) 0.0085(5) 0.0036(4) 0.0044(5)
C1 0.0172(6) 0.0166(6) 0.0203(6) 0.0026(5) -0.0005(5) 0.0022(5)
C2 0.0192(6) 0.0239(7) 0.0257(7) 0.0076(5) 0.0017(5) 0.0010(5)
C3 0.0150(6) 0.0273(7) 0.0296(7) 0.0050(5) 0.0009(5) 0.0063(6)
C4 0.0189(6) 0.0263(7) 0.0260(7) 0.0000(6) -0.0046(5) 0.0008(6)
C5 0.0205(6) 0.0248(7) 0.0259(7) 0.0019(6) -0.0010(5) -0.0050(5)
C6 0.0151(6) 0.0196(6) 0.0215(6) 0.0034(5) 0.0005(5) 0.0030(5)
C7 0.0171(6) 0.0159(6) 0.0199(6) 0.0029(5) 0.0020(5) 0.0010(5)
C8 0.0140(6) 0.0173(6) 0.0236(6) 0.0034(5) 0.0000(5) -0.0026(5)
C9 0.0169(6) 0.0167(6) 0.0210(6) 0.0054(5) -0.0005(5) -0.0010(5)
C10 0.0160(6) 0.0179(6) 0.0168(6) 0.0049(5) 0.0006(5) 0.0026(5)
C11 0.0175(6) 0.0191(6) 0.0163(6) 0.0043(5) 0.0019(5) 0.0021(5)
C12 0.0177(6) 0.0235(7) 0.0218(6) 0.0019(5) -0.0005(5) -0.0008(5)
C13 0.0253(7) 0.0232(7) 0.0246(7) 0.0026(6) -0.0013(5) -0.0056(5)
C14 0.0267(7) 0.0230(7) 0.0232(7) 0.0092(6) 0.0035(5) -0.0027(5)
C15 0.0188(6) 0.0230(7) 0.0218(6) 0.0073(5) 0.0041(5) 0.0025(5)
C16 0.0167(6) 0.0179(6) 0.0170(6) 0.0031(5) 0.0015(5) 0.0019(5)
C17 0.0161(6) 0.0179(6) 0.0210(6) 0.0052(5) 0.0000(5) -0.0007(5)
C18 0.0184(6) 0.0174(6) 0.0185(6) 0.0043(5) 0.0000(5) 0.0018(5)
C19 0.0176(6) 0.0203(6) 0.0193(6) 0.0031(5) 0.0006(5) 0.0023(5)
C20 0.0240(7) 0.0245(7) 0.0219(6) 0.0073(6) 0.0027(5) -0.0020(5)
C21 0.0212(7) 0.0308(7) 0.0252(7) 0.0093(6) 0.0046(5) 0.0056(6)
C22 0.0172(6) 0.0270(7) 0.0297(7) 0.0023(6) 0.0007(5) 0.0062(6)
C23 0.0209(6) 0.0199(6) 0.0263(7) 0.0027(5) 0.0007(5) 0.0008(5)
C24 0.0203(6) 0.0185(6) 0.0186(6) 0.0052(5) 0.0019(5) 0.0027(5)
O7 0.0381(6) 0.0415(7) 0.0384(6) 0.0190(5) 0.0028(5) -0.0135(5)
O8 0.0211(5) 0.0365(6) 0.0292(5) 0.0039(4) -0.0023(4) -0.0127(4)
O9 0.0237(5) 0.0295(5) 0.0298(5) 0.0071(4) -0.0061(4) -0.0058(4)
N10 0.0201(5) 0.0225(6) 0.0213(6) 0.0022(5) 0.0042(4) -0.0026(4)

loop_
_atom_type_symbol
_atom_type_description
_atom_type_scat_dispersion_real
_atom_type_scat_dispersion_imag
_atom_type_scat_source
C C 0.0033 0.0016 'International Tables Vol C Tables 4.2.6.8 and 6.1.1.4'
H H 0.0000 0.0000 'International Tables Vol C Tables 4.2.6.8 and 6.1.1.4'
N N 0.0061 0.0033 'International Tables Vol C Tables 4.2.6.8 and 6.1.1.4'
O O 0.0106 0.0060 'International Tables Vol C Tables 4.2.6.8 and 6.1.1.4'

loop_
_geom_angle_atom_site_label_1
_geom_angle_atom_site_label_2
_geom_angle_atom_site_label_3
_geom_angle_site_symmetry_1
_geom_angle_site_symmetry_3
_geom_angle
_geom_angle_publ_flag
C7 N1 C1 . . 108.62(11) ?
C7 N1 H1N . . 123.1(13) ?
C1 N1 H1N . . 128.3(13) ?
C7 N2 C6 . . 108.74(11) ?
C7 N2 H2N . . 127.1(13) ?
C6 N2 H2N . . 124.1(13) ?
C10 N3 C16 . . 108.76(11) ?
C10 N3 H3N . . 124.8(13) ?
C16 N3 H3N . . 126.5(13) ?
C10 N4 C11 . . 109.06(11) ?
C10 N4 H4N . . 122.4(12) ?
C11 N4 H4N . . 128.5(12) ?
C18 N5 C24 . . 108.72(11) ?
C18 N5 H5N . . 122.6(14) ?
C24 N5 H5N . . 128.2(14) ?
C18 N6 C19 . . 108.57(11) ?
C18 N6 H6N . . 126.8(13) ?
C19 N6 H6N . . 124.7(13) ?
C8 N7 C9 . . 110.26(10) ?
C8 N7 C17 . . 113.30(10) ?
C9 N7 C17 . . 114.46(10) ?
O2 N8 O1 . . 121.43(12) ?
O2 N8 O3 . . 118.84(11) ?
O1 N8 O3 . . 119.73(11) ?
O6 N9 O5 . . 120.93(12) ?
O6 N9 O4 . . 119.88(12) ?
O5 N9 O4 . . 119.17(12) ?
C6 C1 N1 . . 106.39(11) ?
C6 C1 C2 . . 121.54(12) ?
N1 C1 C2 . . 132.03(12) ?
C3 C2 C1 . . 116.25(13) ?
C3 C2 H2A . . 121.9 ?
C1 C2 H2A . . 121.9 ?
C2 C3 C4 . . 122.15(13) ?
C2 C3 H3A . . 118.9 ?
C4 C3 H3A . . 118.9 ?
C5 C4 C3 . . 121.58(13) ?
C5 C4 H4A . . 119.2 ?
C3 C4 H4A . . 119.2 ?
C4 C5 C6 . . 116.35(13) ?
C4 C5 H5A . . 121.8 ?
C6 C5 H5A . . 121.8 ?
C1 C6 N2 . . 106.50(11) ?
C1 C6 C5 . . 122.10(12) ?
N2 C6 C5 . . 131.38(13) ?
N2 C7 N1 . . 109.74(11) ?
N2 C7 C8 . . 124.00(11) ?
N1 C7 C8 . . 126.08(11) ?
N7 C8 C7 . . 111.44(10) ?
N7 C8 H8A . . 109.3 ?
C7 C8 H8A . . 109.3 ?
N7 C8 H8B . . 109.3 ?
C7 C8 H8B . . 109.3 ?
H8A C8 H8B . . 108.0 ?
N7 C9 C10 . . 112.30(10) ?
N7 C9 H9A . . 109.1 ?
C10 C9 H9A . . 109.1 ?
N7 C9 H9B . . 109.1 ?
C10 C9 H9B . . 109.1 ?
H9A C9 H9B . . 107.9 ?
N3 C10 N4 . . 109.55(11) ?
N3 C10 C9 . . 126.25(11) ?
N4 C10 C9 . . 124.10(11) ?
N4 C11 C12 . . 131.68(12) ?
N4 C11 C16 . . 106.07(11) ?
C12 C11 C16 . . 122.23(12) ?
C13 C12 C11 . . 115.64(13) ?
C13 C12 H12A . . 122.2 ?
C11 C12 H12A . . 122.2 ?
C12 C13 C14 . . 122.55(13) ?
C12 C13 H13A . . 118.7 ?
C14 C13 H13A . . 118.7 ?
C15 C14 C13 . . 121.68(13) ?
C15 C14 H14A . . 119.2 ?
C13 C14 H14A . . 119.2 ?
C14 C15 C16 . . 116.02(12) ?
C14 C15 H15A . . 122.0 ?
C16 C15 H15A . . 122.0 ?
N3 C16 C15 . . 131.56(12) ?
N3 C16 C11 . . 106.56(11) ?
C15 C16 C11 . . 121.87(12) ?
N7 C17 C18 . . 113.13(10) ?
N7 C17 H17A . . 109.0 ?
C18 C17 H17A . . 109.0 ?
N7 C17 H17B . . 109.0 ?
C18 C17 H17B . . 109.0 ?
H17A C17 H17B . . 107.8 ?
N5 C18 N6 . . 109.73(11) ?
N5 C18 C17 . . 123.04(12) ?
N6 C18 C17 . . 126.80(12) ?
C24 C19 N6 . . 106.41(11) ?
C24 C19 C20 . . 121.45(12) ?
N6 C19 C20 . . 132.15(12) ?
C21 C20 C19 . . 116.78(13) ?
C21 C20 H20A . . 121.6 ?
C19 C20 H20A . . 121.6 ?
C20 C21 C22 . . 121.76(13) ?
C20 C21 H21A . . 119.1 ?
C22 C21 H21A . . 119.1 ?
C23 C22 C21 . . 121.64(13) ?
C23 C22 H22A . . 119.2 ?
C21 C22 H22A . . 119.2 ?
C22 C23 C24 . . 116.70(13) ?
C22 C23 H23A . . 121.7 ?
C24 C23 H23A . . 121.7 ?
N5 C24 C19 . . 106.57(11) ?
N5 C24 C23 . . 131.74(12) ?
C19 C24 C23 . . 121.66(12) ?
O7 N10 O8 . . 121.37(12) ?
O7 N10 O9 . . 119.80(12) ?
O8 N10 O9 . . 118.84(11) ?

loop_
_geom_bond_atom_site_label_1
_geom_bond_atom_site_label_2
_geom_bond_site_symmetry_2
_geom_bond_distance
_geom_bond_publ_flag
O1 N8 . 1.2380(16) ?
O2 N8 . 1.2367(15) ?
O3 N8 . 1.2717(15) ?
O4 N9 . 1.2694(14) ?
O5 N9 . 1.2355(16) ?
O6 N9 . 1.2349(16) ?
N1 C7 . 1.3332(16) ?
N1 C1 . 1.3897(16) ?
N1 H1N . 0.869(9) ?
N2 C7 . 1.3254(17) ?
N2 C6 . 1.3907(16) ?
N2 H2N . 0.869(9) ?
N3 C10 . 1.3301(16) ?
N3 C16 . 1.3874(16) ?
N3 H3N . 0.874(9) ?
N4 C10 . 1.3333(16) ?
N4 C11 . 1.3859(16) ?
N4 H4N . 0.859(9) ?
N5 C18 . 1.3301(17) ?
N5 C24 . 1.3877(17) ?
N5 H5N . 0.876(9) ?
N6 C18 . 1.3338(17) ?
N6 C19 . 1.3906(17) ?
N6 H6N . 0.873(9) ?
N7 C8 . 1.4618(16) ?
N7 C9 . 1.4621(16) ?
N7 C17 . 1.4795(16) ?
C1 C6 . 1.3870(18) ?
C1 C2 . 1.3918(18) ?
C2 C3 . 1.382(2) ?
C2 H2A . 0.9500 ?
C3 C4 . 1.397(2) ?
C3 H3A . 0.9500 ?
C4 C5 . 1.3796(19) ?
C4 H4A . 0.9500 ?
C5 C6 . 1.3914(18) ?
C5 H5A . 0.9500 ?
C7 C8 . 1.4908(17) ?
C8 H8A . 0.9900 ?
C8 H8B . 0.9900 ?
C9 C10 . 1.4907(17) ?
C9 H9A . 0.9900 ?
C9 H9B . 0.9900 ?
C11 C12 . 1.3883(18) ?
C11 C16 . 1.3966(18) ?
C12 C13 . 1.379(2) ?
C12 H12A . 0.9500 ?
C13 C14 . 1.406(2) ?
C13 H13A . 0.9500 ?
C14 C15 . 1.3801(19) ?
C14 H14A . 0.9500 ?
C15 C16 . 1.3940(18) ?
C15 H15A . 0.9500 ?
C17 C18 . 1.5016(17) ?
C17 H17A . 0.9900 ?
C17 H17B . 0.9900 ?
C19 C24 . 1.3900(18) ?
C19 C20 . 1.3959(18) ?
C20 C21 . 1.377(2) ?
C20 H20A . 0.9500 ?
C21 C22 . 1.400(2) ?
C21 H21A . 0.9500 ?
C22 C23 . 1.381(2) ?
C22 H22A . 0.9500 ?
C23 C24 . 1.3923(19) ?
C23 H23A . 0.9500 ?
O7 N10 . 1.2334(16) ?
O8 N10 . 1.2422(15) ?
O9 N10 . 1.2671(15) ?

loop_
_geom_hbond_atom_site_label_D
_geom_hbond_atom_site_label_H
_geom_hbond_atom_site_label_A
_geom_hbond_site_symmetry_A
_geom_hbond_distance_DH
_geom_hbond_distance_HA
_geom_hbond_distance_DA
_geom_hbond_angle_DHA
_geom_hbond_publ_flag
N1 H1N O4 1_455 0.870(15) 1.946(15) 2.8147(15) 176.0(17) y
N2 H2N O8 ? 0.869(18) 1.936(18) 2.7891(15) 166.8(17) y
N3 H3N O4 1_455 0.875(13) 1.868(14) 2.7382(15) 172.1(15) y
N2 H2N O9 ? 0.869(18) 2.555(17) 3.2396(16) 136.3(15) y
N5 H5N O3 ? 0.877(16) 1.774(16) 2.6477(15) 174.5(17) y
N4 H4N O5 ? 0.859(13) 2.101(15) 2.8793(16) 150.4(15) y
N4 H4N O6 ? 0.859(13) 2.524(12) 3.3127(18) 153.1(15) y
C5 H5A O9 ? 0.95 2.54 3.2922(18) 136 y
C8 H8A O2 1_545 0.99 2.32 3.2585(17) 159 y
C9 H9B O2 1_545 0.99 2.47 3.2500(16) 135 y
C13 H13A O3 2_676 0.95 2.52 3.2240(18) 131 y

loop_
_geom_torsion_atom_site_label_1
_geom_torsion_atom_site_label_2
_geom_torsion_atom_site_label_3
_geom_torsion_atom_site_label_4
_geom_torsion_site_symmetry_1
_geom_torsion_site_symmetry_2
_geom_torsion_site_symmetry_3
_geom_torsion_site_symmetry_4
_geom_torsion
_geom_torsion_publ_flag
C7 N1 C1 C6 . . . . -1.23(14) ?
C7 N1 C1 C2 . . . . 176.57(14) ?
C6 C1 C2 C3 . . . . -0.8(2) ?
N1 C1 C2 C3 . . . . -178.35(13) ?
C1 C2 C3 C4 . . . . -0.2(2) ?
C2 C3 C4 C5 . . . . 0.8(2) ?
C3 C4 C5 C6 . . . . -0.3(2) ?
N1 C1 C6 N2 . . . . 0.92(14) ?
C2 C1 C6 N2 . . . . -177.16(12) ?
N1 C1 C6 C5 . . . . 179.44(12) ?
C2 C1 C6 C5 . . . . 1.4(2) ?
C7 N2 C6 C1 . . . . -0.30(15) ?
C7 N2 C6 C5 . . . . -178.63(14) ?
C4 C5 C6 C1 . . . . -0.7(2) ?
C4 C5 C6 N2 . . . . 177.38(14) ?
C6 N2 C7 N1 . . . . -0.48(15) ?
C6 N2 C7 C8 . . . . 174.92(12) ?
C1 N1 C7 N2 . . . . 1.07(15) ?
C1 N1 C7 C8 . . . . -174.21(12) ?
C9 N7 C8 C7 . . . . 147.42(11) ?
C17 N7 C8 C7 . . . . -82.83(13) ?
N2 C7 C8 N7 . . . . 162.01(12) ?
N1 C7 C8 N7 . . . . -23.35(18) ?
C8 N7 C9 C10 . . . . -167.25(10) ?
C17 N7 C9 C10 . . . . 63.62(13) ?
C16 N3 C10 N4 . . . . 0.25(14) ?
C16 N3 C10 C9 . . . . 176.69(12) ?
C11 N4 C10 N3 . . . . -0.11(14) ?
C11 N4 C10 C9 . . . . -176.64(11) ?
N7 C9 C10 N3 . . . . 34.37(17) ?
N7 C9 C10 N4 . . . . -149.68(12) ?
C10 N4 C11 C12 . . . . -178.39(13) ?
C10 N4 C11 C16 . . . . -0.07(14) ?
N4 C11 C12 C13 . . . . 178.02(13) ?
C16 C11 C12 C13 . . . . -0.07(19) ?
C11 C12 C13 C14 . . . . 0.4(2) ?
C12 C13 C14 C15 . . . . -0.5(2) ?
C13 C14 C15 C16 . . . . 0.3(2) ?
C10 N3 C16 C15 . . . . 178.43(13) ?
C10 N3 C16 C11 . . . . -0.29(14) ?
C14 C15 C16 N3 . . . . -178.53(13) ?
C14 C15 C16 C11 . . . . 0.03(19) ?
N4 C11 C16 N3 . . . . 0.22(13) ?
C12 C11 C16 N3 . . . . 178.73(12) ?
N4 C11 C16 C15 . . . . -178.66(12) ?
C12 C11 C16 C15 . . . . -0.1(2) ?
C8 N7 C17 C18 . . . . -81.34(13) ?
C9 N7 C17 C18 . . . . 46.25(14) ?
C24 N5 C18 N6 . . . . -1.14(15) ?
C24 N5 C18 C17 . . . . 171.75(12) ?
C19 N6 C18 N5 . . . . 0.82(15) ?
C19 N6 C18 C17 . . . . -171.74(12) ?
N7 C17 C18 N5 . . . . -95.69(14) ?
N7 C17 C18 N6 . . . . 75.95(17) ?
C18 N6 C19 C24 . . . . -0.18(14) ?
C18 N6 C19 C20 . . . . 179.29(14) ?
C24 C19 C20 C21 . . . . 0.9(2) ?
N6 C19 C20 C21 . . . . -178.50(14) ?
C19 C20 C21 C22 . . . . 0.5(2) ?
C20 C21 C22 C23 . . . . -1.0(2) ?
C21 C22 C23 C24 . . . . 0.1(2) ?
C18 N5 C24 C19 . . . . 1.00(15) ?
C18 N5 C24 C23 . . . . -176.96(14) ?
N6 C19 C24 N5 . . . . -0.49(14) ?
C20 C19 C24 N5 . . . . 179.97(12) ?
N6 C19 C24 C23 . . . . 177.72(12) ?
C20 C19 C24 C23 . . . . -1.8(2) ?
C22 C23 C24 N5 . . . . 178.97(14) ?
C22 C23 C24 C19 . . . . 1.3(2) ?
